data_4100591
_publ_section_title
;
Crystal and molecular structure of ca170105
;
_journal_name_full 'Journal of the American Chemical Society'
_journal_paper_doi 10.1021/ja0524447
_journal_year 2005
_chemical_formula_sum 'C65 H82 B Fe N3 O Si'
_chemical_formula_weight 1016.09
_space_group_IT_number 14
_symmetry_cell_setting monoclinic
_symmetry_space_group_name_Hall '-P 2ybc'
_symmetry_space_group_name_H-M 'P 1 21/c 1'
_cell_angle_alpha 90.00
_cell_angle_beta 101.852(1)
_cell_angle_gamma 90.00
_cell_formula_units_Z 4
_cell_length_a 13.0823(4)
_cell_length_b 23.5818(9)
_cell_length_c 21.4652(8)
_cell_measurement_temperature 173(2)
_cell_volume 6480.9(4)
_diffrn_ambient_temperature 173(2)
_exptl_crystal_density_diffrn 1.041
_cod_depositor_comments
;
The following automatic conversions were performed:
'_symmetry_cell_setting' value 'Monoclinic' changed to 'monoclinic'
according to '/home/saulius/struct/CIF-dictionaries/cif_core.dic'
dictionary named 'cif_core.dic' version 2.4.1 from 2010-06-29.

Automatic conversion script
Id: cif_fix_enum 1527 2010-12-29 10:47:43Z saulius 
;
_cod_original_sg_symbol_H-M 'P 21/c'
_cod_database_code 4100591

loop_
_symmetry_equiv_pos_as_xyz
'x, y, z'
'-x, y+1/2, -z+1/2'
'-x, -y, -z'
'x, -y-1/2, z-1/2'

loop_
_atom_site_label
_atom_site_type_symbol
_atom_site_fract_x
_atom_site_fract_y
_atom_site_fract_z
_atom_site_U_iso_or_equiv
_atom_site_adp_type
_atom_site_occupancy
_atom_site_symmetry_multiplicity
_atom_site_calc_flag
_atom_site_refinement_flags
_atom_site_disorder_assembly
_atom_site_disorder_group
Fe1 Fe 0.33985(3) 0.082904(16) 0.300687(17) 0.03661(15) Uani 1 1 d . . .
Si1 Si 0.42777(8) -0.05150(4) 0.35142(5) 0.0760(3) Uani 1 1 d . . .
O1 O 0.35640(14) 0.15881(8) 0.35508(8) 0.0497(5) Uani 1 1 d . . .
N1 N 0.16324(16) 0.07430(9) 0.29085(10) 0.0339(5) Uani 1 1 d . . .
N2 N 0.28010(15) 0.04532(8) 0.21263(9) 0.0313(5) Uani 1 1 d . . .
N3 N 0.45469(15) 0.10261(10) 0.23378(10) 0.0401(6) Uani 1 1 d . . .
C1 C 0.00707(19) 0.02271(12) 0.23252(13) 0.0464(7) Uani 1 1 d . . .
H1A H -0.0281 0.0386 0.2647 0.070 Uiso 1 1 calc R . .
H1B H 0.0029 -0.0188 0.2334 0.070 Uiso 1 1 calc R . .
H1C H -0.0271 0.0366 0.1903 0.070 Uiso 1 1 calc R . .
C2 C 0.11898(19) 0.04058(11) 0.24643(12) 0.0328(6) Uani 1 1 d . . .
C3 C 0.18638(19) 0.02046(10) 0.20302(11) 0.0325(6) Uani 1 1 d . . .
C4 C 0.1558(2) -0.01857(11) 0.15435(12) 0.0414(7) Uani 1 1 d . . .
H4A H 0.0890 -0.0360 0.1478 0.050 Uiso 1 1 calc R . .
C5 C 0.2250(2) -0.03136(12) 0.11569(13) 0.0485(8) Uani 1 1 d . . .
H5A H 0.2064 -0.0583 0.0824 0.058 Uiso 1 1 calc R . .
C6 C 0.3202(2) -0.00527(12) 0.12524(13) 0.0477(8) Uani 1 1 d . . .
H6A H 0.3679 -0.0137 0.0986 0.057 Uiso 1 1 calc R . .
C7 C 0.3463(2) 0.03350(12) 0.17407(12) 0.0387(7) Uani 1 1 d . . .
C8 C 0.4435(2) 0.06794(13) 0.18734(14) 0.0452(7) Uani 1 1 d . . .
C9 C 0.5183(3) 0.05869(17) 0.14413(16) 0.0790(11) Uani 1 1 d . . .
H9A H 0.5792 0.0834 0.1572 0.119 Uiso 1 1 calc R . .
H9B H 0.4838 0.0677 0.1003 0.119 Uiso 1 1 calc R . .
H9C H 0.5408 0.0190 0.1466 0.119 Uiso 1 1 calc R . .
C10 C 0.4107(4) 0.02628(17) 0.36722(18) 0.0494(9) Uani 1 1 d . . .
H10B H 0.459(2) 0.0382(12) 0.3795(14) 0.040(11) Uiso 1 1 d . . .
H10A H 0.379(2) 0.0263(13) 0.3908(14) 0.044(11) Uiso 1 1 d . . .
C11 C 0.3005(4) -0.08633(17) 0.3197(3) 0.1244(18) Uani 1 1 d . . .
H11C H 0.2534 -0.0801 0.3491 0.187 Uiso 1 1 calc R . .
H11B H 0.3114 -0.1271 0.3152 0.187 Uiso 1 1 calc R . .
H11A H 0.2697 -0.0702 0.2780 0.187 Uiso 1 1 calc R . .
C12 C 0.4887(4) -0.09086(18) 0.4245(2) 0.1192(17) Uani 1 1 d . . .
H12C H 0.4473 -0.0852 0.4572 0.179 Uiso 1 1 calc R . .
H12B H 0.5598 -0.0768 0.4402 0.179 Uiso 1 1 calc R . .
H12A H 0.4912 -0.1314 0.4147 0.179 Uiso 1 1 calc R . .
C13 C 0.5125(4) -0.06476(18) 0.2921(2) 0.1281(19) Uani 1 1 d . . .
H13C H 0.5175 -0.1057 0.2852 0.192 Uiso 1 1 calc R . .
H13B H 0.5825 -0.0493 0.3084 0.192 Uiso 1 1 calc R . .
H13A H 0.4818 -0.0462 0.2517 0.192 Uiso 1 1 calc R . .
C14 C 0.4484(3) 0.19333(16) 0.36612(17) 0.0783(11) Uani 1 1 d . . .
H14B H 0.4348 0.2297 0.3428 0.094 Uiso 1 1 calc R . .
H14A H 0.5062 0.1735 0.3518 0.094 Uiso 1 1 calc R . .
C15 C 0.4757(3) 0.20366(17) 0.43641(18) 0.0828(11) Uani 1 1 d . . .
H15B H 0.5209 0.1730 0.4585 0.099 Uiso 1 1 calc R . .
H15A H 0.5119 0.2405 0.4461 0.099 Uiso 1 1 calc R . .
C16 C 0.3748(3) 0.20398(16) 0.45477(16) 0.0733(10) Uani 1 1 d . . .
H16B H 0.3435 0.2424 0.4500 0.088 Uiso 1 1 calc R . .
H16A H 0.3816 0.1916 0.4995 0.088 Uiso 1 1 calc R . .
C17 C 0.3108(3) 0.16372(18) 0.41103(17) 0.0883(13) Uani 1 1 d . . .
H17B H 0.3101 0.1263 0.4318 0.106 Uiso 1 1 calc R . .
H17A H 0.2380 0.1776 0.3989 0.106 Uiso 1 1 calc R . .
C18 C 0.10015(19) 0.10191(12) 0.32979(12) 0.0378(7) Uani 1 1 d . . .
C19 C 0.0587(2) 0.15470(12) 0.31027(13) 0.0460(7) Uani 1 1 d . . .
C20 C 0.0063(2) 0.18362(14) 0.35061(16) 0.0585(9) Uani 1 1 d . . .
H20 H -0.0212 0.2203 0.3389 0.070 Uiso 1 1 calc R . .
C21 C -0.0066(2) 0.16038(17) 0.40698(16) 0.0642(10) Uani 1 1 d . . .
H21 H -0.0432 0.1808 0.4337 0.077 Uiso 1 1 calc R . .
C22 C 0.0330(2) 0.10806(17) 0.42488(14) 0.0603(9) Uani 1 1 d . . .
H22 H 0.0231 0.0924 0.4640 0.072 Uiso 1 1 calc R . .
C23 C 0.0879(2) 0.07698(13) 0.38699(13) 0.0491(8) Uani 1 1 d . . .
C24 C 0.0704(3) 0.18163(13) 0.24758(16) 0.0642(9) Uani 1 1 d . . .
H24 H 0.1012 0.1526 0.2229 0.077 Uiso 1 1 calc R . .
C25 C 0.1452(3) 0.23230(16) 0.25903(19) 0.0850(12) Uani 1 1 d . . .
H25C H 0.1521 0.2485 0.2180 0.128 Uiso 1 1 calc R . .
H25B H 0.2138 0.2197 0.2824 0.128 Uiso 1 1 calc R . .
H25A H 0.1174 0.2611 0.2840 0.128 Uiso 1 1 calc R . .
C26 C -0.0345(3) 0.20000(16) 0.20719(17) 0.0818(11) Uani 1 1 d . . .
H26C H -0.0233 0.2175 0.1677 0.123 Uiso 1 1 calc R . .
H26B H -0.0676 0.2275 0.2310 0.123 Uiso 1 1 calc R . .
H26A H -0.0799 0.1668 0.1969 0.123 Uiso 1 1 calc R . .
C27 C 0.1296(3) 0.01859(16) 0.40788(15) 0.0729(10) Uani 1 1 d . . .
H27 H 0.1722 0.0052 0.3770 0.087 Uiso 1 1 calc R . .
C28 C 0.1996(3) 0.0188(2) 0.47391(18) 0.1055(15) Uani 1 1 d . . .
H28C H 0.2579 0.0451 0.4746 0.158 Uiso 1 1 calc R . .
H28B H 0.2269 -0.0194 0.4845 0.158 Uiso 1 1 calc R . .
H38A H 0.1591 0.0310 0.5052 0.158 Uiso 1 1 calc R . .
C29 C 0.0411(3) -0.02289(17) 0.40630(18) 0.0954(13) Uani 1 1 d . . .
H29C H -0.0034 -0.0234 0.3636 0.143 Uiso 1 1 calc R . .
H29B H -0.0004 -0.0113 0.4373 0.143 Uiso 1 1 calc R . .
H29A H 0.0696 -0.0609 0.4170 0.143 Uiso 1 1 calc R . .
C30 C 0.5400(2) 0.14327(14) 0.24342(13) 0.0497(8) Uani 1 1 d . . .
C31 C 0.6351(2) 0.13019(15) 0.28228(14) 0.0584(9) Uani 1 1 d . . .
C32 C 0.7121(3) 0.1726(2) 0.29203(18) 0.0872(13) Uani 1 1 d . . .
H32 H 0.7787 0.1647 0.3179 0.105 Uiso 1 1 calc R . .
C33 C 0.6933(3) 0.2247(2) 0.2652(2) 0.1149(17) Uani 1 1 d . . .
H33 H 0.7463 0.2529 0.2728 0.138 Uiso 1 1 calc R . .
C34 C 0.5978(3) 0.23696(19) 0.2269(2) 0.1058(16) Uani 1 1 d . . .
H34 H 0.5858 0.2734 0.2080 0.127 Uiso 1 1 calc R . .
C35 C 0.5191(2) 0.19680(15) 0.21553(16) 0.0669(10) Uani 1 1 d . . .
C36 C 0.6589(2) 0.07312(15) 0.31308(15) 0.0641(9) Uani 1 1 d . . .
H36 H 0.5943 0.0494 0.3029 0.077 Uiso 1 1 calc R . .
C37 C 0.6930(3) 0.07755(17) 0.38575(16) 0.0887(12) Uani 1 1 d . . .
H37C H 0.6391 0.0976 0.4029 0.133 Uiso 1 1 calc R . .
H37B H 0.7589 0.0985 0.3966 0.133 Uiso 1 1 calc R . .
H37A H 0.7025 0.0394 0.4042 0.133 Uiso 1 1 calc R . .
C38 C 0.7461(3) 0.0427(2) 0.2874(2) 0.1205(17) Uani 1 1 d . . .
H38C H 0.7253 0.0390 0.2411 0.181 Uiso 1 1 calc R . .
H38B H 0.7576 0.0049 0.3067 0.181 Uiso 1 1 calc R . .
H38A H 0.8107 0.0648 0.2982 0.181 Uiso 1 1 calc R . .
C39 C 0.4165(3) 0.21106(17) 0.17055(17) 0.0782(12) Uani 1 1 d . . .
H39 H 0.3637 0.1824 0.1776 0.094 Uiso 1 1 calc R . .
C40 C 0.4290(3) 0.2053(2) 0.10075(19) 0.1063(15) Uani 1 1 d . . .
H40C H 0.3629 0.2150 0.0721 0.159 Uiso 1 1 calc R . .
H40B H 0.4482 0.1662 0.0928 0.159 Uiso 1 1 calc R . .
H40A H 0.4839 0.2311 0.0932 0.159 Uiso 1 1 calc R . .
C41 C 0.3756(3) 0.26880(18) 0.1829(3) 0.1188(18) Uani 1 1 d . . .
H41C H 0.3658 0.2708 0.2269 0.178 Uiso 1 1 calc R . .
H41B H 0.3085 0.2753 0.1536 0.178 Uiso 1 1 calc R . .
H41A H 0.4257 0.2979 0.1761 0.178 Uiso 1 1 calc R . .
C42 C 0.1386(2) 0.11201(11) 0.84014(13) 0.0448(7) Uani 1 1 d . . .
C43 C 0.0365(2) 0.13163(11) 0.83467(14) 0.0498(8) Uani 1 1 d . . .
H43A H 0.0110 0.1387 0.8723 0.060 Uiso 1 1 calc R . .
C44 C -0.0299(3) 0.14128(13) 0.77545(18) 0.0662(9) Uani 1 1 d . . .
H44A H -0.0995 0.1539 0.7735 0.079 Uiso 1 1 calc R . .
C45 C 0.0052(3) 0.13255(14) 0.72075(18) 0.0740(11) Uani 1 1 d . . .
H45A H -0.0393 0.1397 0.6806 0.089 Uiso 1 1 calc R . .
C46 C 0.1057(3) 0.11337(14) 0.72387(15) 0.0719(10) Uani 1 1 d . . .
H46A H 0.1308 0.1077 0.6858 0.086 Uiso 1 1 calc R . .
C47 C 0.1706(3) 0.10225(12) 0.78272(14) 0.0562(8) Uani 1 1 d . . .
H47A H 0.2387 0.0876 0.7839 0.067 Uiso 1 1 calc R . .
C48 C 0.18449(19) 0.02818(11) 0.91874(12) 0.0366(7) Uani 1 1 d . . .
C49 C 0.0949(2) 0.01092(12) 0.93955(12) 0.0425(7) Uani 1 1 d . . .
H49A H 0.0517 0.0391 0.9524 0.051 Uiso 1 1 calc R . .
C50 C 0.0663(2) -0.04536(14) 0.94225(13) 0.0521(8) Uani 1 1 d . . .
H50A H 0.0041 -0.0549 0.9562 0.062 Uiso 1 1 calc R . .
C51 C 0.1269(3) -0.08722(13) 0.92497(15) 0.0559(8) Uani 1 1 d . . .
H51A H 0.1083 -0.1259 0.9278 0.067 Uiso 1 1 calc R . .
C52 C 0.2154(2) -0.07268(13) 0.90334(17) 0.0600(9) Uani 1 1 d . . .
H52A H 0.2577 -0.1013 0.8903 0.072 Uiso 1 1 calc R . .
C53 C 0.2424(2) -0.01608(12) 0.90064(14) 0.0497(8) Uani 1 1 d . . .
H53A H 0.3038 -0.0070 0.8856 0.060 Uiso 1 1 calc R . .
C54 C 0.3372(2) 0.10447(11) 0.91435(13) 0.0419(7) Uani 1 1 d . . .
C55 C 0.4098(2) 0.07756(13) 0.96126(14) 0.0508(8) Uani 1 1 d . . .
H55A H 0.3848 0.0520 0.9889 0.061 Uiso 1 1 calc R . .
C56 C 0.5167(2) 0.08589(14) 0.97010(15) 0.0567(8) Uani 1 1 d . . .
H56A H 0.5632 0.0667 1.0032 0.068 Uiso 1 1 calc R . .
C57 C 0.5547(3) 0.12265(14) 0.92999(18) 0.0648(10) Uani 1 1 d . . .
H57A H 0.6277 0.1289 0.9353 0.078 Uiso 1 1 calc R . .
C58 C 0.4872(3) 0.14970(14) 0.88305(19) 0.0675(10) Uani 1 1 d . . .
H58A H 0.5133 0.1745 0.8552 0.081 Uiso 1 1 calc R . .
C59 C 0.3801(2) 0.14153(12) 0.87526(15) 0.0561(8) Uani 1 1 d . . .
H59A H 0.3345 0.1616 0.8425 0.067 Uiso 1 1 calc R . .
C60 C 0.18270(18) 0.13519(11) 0.96673(12) 0.0365(7) Uani 1 1 d . . .
C61 C 0.1832(2) 0.11539(12) 1.02809(13) 0.0440(7) Uani 1 1 d . . .
H61A H 0.1989 0.0766 1.0373 0.053 Uiso 1 1 calc R . .
C62 C 0.1619(2) 0.14999(14) 1.07656(14) 0.0515(8) Uani 1 1 d . . .
H62A H 0.1629 0.1346 1.1176 0.062 Uiso 1 1 calc R . .
C63 C 0.1394(2) 0.20623(14) 1.06487(15) 0.0547(8) Uani 1 1 d . . .
H63A H 0.1230 0.2299 1.0972 0.066 Uiso 1 1 calc R . .
C64 C 0.1409(2) 0.22774(13) 1.00589(15) 0.0522(8) Uani 1 1 d . . .
H64A H 0.1277 0.2669 0.9977 0.063 Uiso 1 1 calc R . .
C65 C 0.1613(2) 0.19295(12) 0.95806(14) 0.0446(7) Uani 1 1 d . . .
H65A H 0.1609 0.2091 0.9175 0.054 Uiso 1 1 calc R . .
B1 B 0.2120(2) 0.09545(13) 0.90978(15) 0.0396(8) Uani 1 1 d . . .

loop_
_atom_site_aniso_label
_atom_site_aniso_U_11
_atom_site_aniso_U_22
_atom_site_aniso_U_33
_atom_site_aniso_U_23
_atom_site_aniso_U_13
_atom_site_aniso_U_12
Fe1 0.0314(2) 0.0473(3) 0.0295(2) -0.00091(18) 0.00243(17) 0.00116(18)
Si1 0.0775(7) 0.0664(7) 0.0754(7) 0.0182(5) -0.0048(6) 0.0106(5)
O1 0.0427(12) 0.0596(13) 0.0439(12) -0.0134(10) 0.0022(9) -0.0004(10)
N1 0.0359(13) 0.0385(13) 0.0266(12) 0.0010(11) 0.0048(10) 0.0024(10)
N2 0.0299(13) 0.0344(13) 0.0282(12) 0.0036(10) 0.0025(10) 0.0060(10)
N3 0.0281(13) 0.0568(15) 0.0331(14) 0.0080(12) 0.0009(10) 0.0023(11)
C1 0.0372(17) 0.060(2) 0.0415(17) -0.0091(14) 0.0071(13) -0.0095(14)
C2 0.0345(16) 0.0335(16) 0.0300(15) 0.0048(13) 0.0058(13) 0.0011(12)
C3 0.0346(16) 0.0291(15) 0.0313(15) 0.0058(12) 0.0010(12) 0.0033(12)
C4 0.0460(17) 0.0359(17) 0.0398(17) -0.0033(14) 0.0026(14) 0.0001(13)
C5 0.059(2) 0.0429(18) 0.0416(18) -0.0081(14) 0.0045(16) 0.0109(15)
C6 0.0465(19) 0.058(2) 0.0404(18) -0.0050(16) 0.0126(14) 0.0123(16)
C7 0.0352(16) 0.0515(18) 0.0287(15) 0.0025(14) 0.0048(13) 0.0119(14)
C8 0.0319(17) 0.071(2) 0.0336(17) 0.0018(16) 0.0083(13) 0.0070(15)
C9 0.053(2) 0.132(3) 0.059(2) -0.023(2) 0.0269(18) -0.010(2)
C10 0.034(2) 0.067(3) 0.045(2) 0.0112(18) 0.004(2) 0.0013(19)
C11 0.119(4) 0.064(3) 0.162(5) 0.006(3) -0.037(3) -0.002(2)
C12 0.130(4) 0.094(3) 0.114(4) 0.037(3) -0.020(3) 0.017(3)
C13 0.187(5) 0.071(3) 0.141(5) 0.011(3) 0.069(4) 0.046(3)
C14 0.083(3) 0.078(3) 0.080(3) -0.031(2) 0.031(2) -0.035(2)
C15 0.067(3) 0.087(3) 0.085(3) -0.021(2) -0.008(2) -0.017(2)
C16 0.063(2) 0.095(3) 0.054(2) -0.024(2) -0.0055(18) 0.006(2)
C17 0.062(2) 0.137(4) 0.071(3) -0.059(2) 0.027(2) -0.026(2)
C18 0.0245(14) 0.055(2) 0.0332(16) -0.0100(14) 0.0043(12) -0.0080(13)
C19 0.0458(18) 0.049(2) 0.0447(18) -0.0122(15) 0.0121(14) 0.0016(15)
C20 0.051(2) 0.066(2) 0.060(2) -0.0198(18) 0.0147(17) 0.0032(16)
C21 0.0429(19) 0.093(3) 0.060(2) -0.038(2) 0.0181(17) -0.0064(19)
C22 0.050(2) 0.093(3) 0.0416(19) -0.0166(19) 0.0162(16) -0.014(2)
C23 0.0378(17) 0.072(2) 0.0385(18) -0.0038(16) 0.0111(14) -0.0071(15)
C24 0.085(3) 0.051(2) 0.063(2) -0.0016(17) 0.0293(19) 0.0278(19)
C25 0.058(2) 0.099(3) 0.099(3) 0.038(2) 0.018(2) 0.014(2)
C26 0.096(3) 0.080(3) 0.059(2) -0.004(2) -0.008(2) -0.010(2)
C27 0.086(3) 0.093(3) 0.047(2) 0.0241(19) 0.0303(19) 0.017(2)
C28 0.094(3) 0.152(4) 0.070(3) 0.043(3) 0.017(2) 0.020(3)
C29 0.140(4) 0.084(3) 0.067(3) 0.008(2) 0.033(3) -0.017(3)
C30 0.0270(16) 0.079(2) 0.0413(17) 0.0102(16) 0.0039(14) -0.0081(15)
C31 0.0363(18) 0.093(3) 0.0432(18) 0.0060(18) 0.0023(15) -0.0002(18)
C32 0.039(2) 0.130(4) 0.083(3) 0.021(3) -0.0106(18) -0.026(2)
C33 0.065(3) 0.139(4) 0.126(4) 0.054(3) -0.014(3) -0.054(3)
C34 0.066(3) 0.125(4) 0.109(3) 0.051(3) -0.020(2) -0.047(3)
C35 0.0409(19) 0.087(3) 0.065(2) 0.029(2) -0.0070(16) -0.0273(18)
C36 0.0369(18) 0.094(3) 0.056(2) -0.0037(19) -0.0038(15) 0.0135(17)
C37 0.079(3) 0.120(3) 0.055(2) 0.012(2) -0.015(2) 0.000(2)
C38 0.078(3) 0.168(5) 0.115(4) -0.008(3) 0.019(3) 0.057(3)
C39 0.055(2) 0.087(3) 0.080(3) 0.047(2) -0.0152(19) -0.026(2)
C40 0.078(3) 0.152(4) 0.078(3) 0.043(3) -0.010(2) -0.004(3)
C41 0.080(3) 0.077(3) 0.178(5) 0.031(3) -0.025(3) -0.018(2)
C42 0.056(2) 0.0299(16) 0.0461(19) 0.0014(13) 0.0055(15) -0.0109(14)
C43 0.0485(19) 0.0402(18) 0.054(2) 0.0035(15) -0.0059(15) -0.0086(15)
C44 0.068(2) 0.048(2) 0.070(3) 0.0027(18) -0.015(2) -0.0038(17)
C45 0.102(3) 0.049(2) 0.055(2) 0.0035(18) -0.021(2) -0.002(2)
C46 0.114(3) 0.055(2) 0.042(2) -0.0040(17) 0.007(2) -0.007(2)
C47 0.078(2) 0.0475(19) 0.0413(19) -0.0020(15) 0.0068(17) -0.0022(16)
C48 0.0294(15) 0.0455(18) 0.0328(15) 0.0001(13) 0.0016(12) -0.0025(13)
C49 0.0425(17) 0.0463(19) 0.0406(17) -0.0066(14) 0.0126(14) -0.0060(14)
C50 0.054(2) 0.062(2) 0.0438(18) -0.0066(16) 0.0176(15) -0.0188(17)
C51 0.066(2) 0.043(2) 0.056(2) 0.0060(16) 0.0052(17) -0.0166(17)
C52 0.046(2) 0.042(2) 0.089(3) -0.0011(17) 0.0081(18) 0.0039(15)
C53 0.0339(16) 0.042(2) 0.074(2) 0.0014(16) 0.0134(15) -0.0016(14)
C54 0.0446(17) 0.0372(16) 0.0460(18) -0.0074(14) 0.0143(15) -0.0068(14)
C55 0.0390(18) 0.071(2) 0.0419(18) -0.0068(16) 0.0080(15) -0.0114(16)
C56 0.0408(19) 0.073(2) 0.057(2) -0.0184(18) 0.0112(16) -0.0058(16)
C57 0.0412(19) 0.056(2) 0.102(3) -0.028(2) 0.027(2) -0.0091(18)
C58 0.052(2) 0.049(2) 0.112(3) 0.009(2) 0.041(2) -0.0047(17)
C59 0.052(2) 0.0463(19) 0.075(2) 0.0031(17) 0.0239(17) 0.0001(15)
C60 0.0252(14) 0.0406(18) 0.0411(17) 0.0006(13) 0.0003(12) -0.0038(12)
C61 0.0448(17) 0.0413(18) 0.0428(18) 0.0002(15) 0.0020(14) -0.0026(14)
C62 0.0549(19) 0.060(2) 0.0382(18) 0.0000(16) 0.0057(14) -0.0070(16)
C63 0.0510(19) 0.061(2) 0.052(2) -0.0172(17) 0.0099(15) 0.0018(16)
C64 0.0527(19) 0.0461(19) 0.053(2) -0.0052(17) -0.0003(16) 0.0070(15)
C65 0.0399(17) 0.047(2) 0.0449(18) 0.0030(15) 0.0030(14) -0.0012(14)
B1 0.0363(18) 0.041(2) 0.0403(19) 0.0027(15) 0.0045(15) 0.0000(15)

loop_
_geom_bond_atom_site_label_1
_geom_bond_atom_site_label_2
_geom_bond_distance
_geom_bond_site_symmetry_2
_geom_bond_publ_flag
Fe1 C10 2.034(3) . ?
Fe1 N2 2.089(2) . ?
Fe1 O1 2.1237(18) . ?
Fe1 N1 2.286(2) . ?
Fe1 N3 2.328(2) . ?
Si1 C11 1.856(4) . ?
Si1 C12 1.856(4) . ?
Si1 C13 1.879(4) . ?
Si1 C10 1.887(4) . ?
O1 C14 1.432(4) . ?
O1 C17 1.451(3) . ?
N1 C2 1.284(3) . ?
N1 C18 1.445(3) . ?
N2 C3 1.336(3) . ?
N2 C7 1.345(3) . ?
N3 C8 1.274(3) . ?
N3 C30 1.453(3) . ?
C1 C2 1.494(3) . ?
C2 C3 1.486(3) . ?
C3 C4 1.388(4) . ?
C4 C5 1.381(4) . ?
C5 C6 1.367(4) . ?
C6 C7 1.380(4) . ?
C7 C8 1.486(4) . ?
C8 C9 1.496(4) . ?
C14 C15 1.497(5) . ?
C15 C16 1.454(4) . ?
C16 C17 1.470(4) . ?
C18 C19 1.388(4) . ?
C18 C23 1.400(4) . ?
C19 C20 1.389(4) . ?
C19 C24 1.524(4) . ?
C20 C21 1.370(4) . ?
C21 C22 1.362(5) . ?
C22 C23 1.398(4) . ?
C23 C27 1.515(4) . ?
C24 C26 1.528(5) . ?
C24 C25 1.531(5) . ?
C27 C29 1.511(5) . ?
C27 C28 1.521(5) . ?
C30 C31 1.383(4) . ?
C30 C35 1.400(4) . ?
C31 C32 1.405(5) . ?
C31 C36 1.504(4) . ?
C32 C33 1.358(5) . ?
C33 C34 1.378(5) . ?
C34 C35 1.383(5) . ?
C35 C39 1.521(4) . ?
C36 C37 1.535(4) . ?
C36 C38 1.541(4) . ?
C39 C41 1.506(5) . ?
C39 C40 1.546(5) . ?
C42 C43 1.395(4) . ?
C42 C47 1.400(4) . ?
C42 B1 1.649(4) . ?
C43 C44 1.403(4) . ?
C44 C45 1.362(5) . ?
C45 C46 1.379(5) . ?
C46 C47 1.395(4) . ?
C48 C53 1.391(4) . ?
C48 C49 1.398(3) . ?
C48 B1 1.647(4) . ?
C49 C50 1.383(4) . ?
C50 C51 1.365(4) . ?
C51 C52 1.376(4) . ?
C52 C53 1.385(4) . ?
C54 C55 1.388(4) . ?
C54 C59 1.406(4) . ?
C54 B1 1.635(4) . ?
C55 C56 1.386(4) . ?
C56 C57 1.384(4) . ?
C57 C58 1.355(5) . ?
C58 C59 1.389(4) . ?
C60 C65 1.395(4) . ?
C60 C61 1.396(4) . ?
C60 B1 1.647(4) . ?
C61 C62 1.395(4) . ?
C62 C63 1.370(4) . ?
C63 C64 1.368(4) . ?
C64 C65 1.383(4) . ?
